data_2218901
loop_
_publ_author_name
'Hidouri, Mourad'
'Jerbi, Hasna'
'Ben Amara, Mongi'

_publ_section_title
;
 The iron phosphate NaBaFe~2~(PO~4~)~3~
;
_journal_coeditor_code BR2076
_journal_issue 8
_journal_name_full 'Acta Crystallographica Section E'
_journal_page_first i51
_journal_paper_doi 10.1107/S1600536808023040
_journal_volume 64
_journal_year 2008
_chemical_formula_iupac 'Na Ba Fe2 (P O4)3'
_chemical_formula_moiety 'Ba1 Fe2 Na1 O12 P3'
_chemical_formula_sum 'Ba Fe2 Na O12 P3'
_chemical_formula_weight 556.94
_chemical_name_systematic
;
sodium barium diiron tris(phosphate)
;
_space_group_IT_number 198
_symmetry_cell_setting cubic
_symmetry_space_group_name_Hall 'P 2ac 2ab 3'
_symmetry_space_group_name_H-M 'P 21 3'
_atom_sites_solution_primary direct
_atom_sites_solution_secondary difmap
_audit_creation_method SHELXL97
_cell_angle_alpha 90.00
_cell_angle_beta 90.00
_cell_angle_gamma 90.00
_cell_formula_units_Z 4
_cell_length_a 9.7960(10)
_cell_length_b 9.7960(10)
_cell_length_c 9.7960(10)
_cell_measurement_reflns_used 25
_cell_measurement_temperature 293(2)
_cell_measurement_theta_max 13.0
_cell_measurement_theta_min 9.0
_cell_volume 940.04(17)
_computing_cell_refinement 'CAD-4 EXPRESS (Enraf--Nonius, 1994)'
_computing_data_collection 'CAD-4 EXPRESS (Enraf--Nonius, 1994)'
_computing_data_reduction 'XCAD4 (Harms & Wocadlo, 1995)'
_computing_molecular_graphics 'DIAMOND (Brandenburg, 1998)'
_computing_publication_material 'SHELXL97 (Sheldrick, 2008)'
_computing_structure_refinement 'SHELXL97 (Sheldrick, 2008)'
_computing_structure_solution 'SHELXS97 (Sheldrick, 2008)'
_diffrn_ambient_temperature 293(2)
_diffrn_measured_fraction_theta_full 1.000
_diffrn_measured_fraction_theta_max 1.000
_diffrn_measurement_device_type 'Enraf--Nonius CAD-4'
_diffrn_measurement_method \w/2\q
_diffrn_radiation_monochromator graphite
_diffrn_radiation_source 'fine-focus sealed tube'
_diffrn_radiation_type MoK\a
_diffrn_radiation_wavelength 0.71073
_diffrn_reflns_av_R_equivalents 0.0816
_diffrn_reflns_limit_h_max 13
_diffrn_reflns_limit_h_min -1
_diffrn_reflns_limit_k_max 13
_diffrn_reflns_limit_k_min -1
_diffrn_reflns_limit_l_max 13
_diffrn_reflns_limit_l_min -1
_diffrn_reflns_number 2114
_diffrn_reflns_theta_full 29.92
_diffrn_reflns_theta_max 29.92
_diffrn_reflns_theta_min 2.94
_diffrn_standards_decay_% 1
_diffrn_standards_interval_time 120
_diffrn_standards_number 2
_exptl_absorpt_coefficient_mu 7.815
_exptl_absorpt_correction_T_max 0.46
_exptl_absorpt_correction_T_min 0.35
_exptl_absorpt_correction_type psi-scan
_exptl_absorpt_process_details '(North <i>et al.</i>,  1968)'
_exptl_crystal_colour pink
_exptl_crystal_density_diffrn 3.935
_exptl_crystal_density_method 'not measured'
_exptl_crystal_description prism
_exptl_crystal_F_000 1040
_exptl_crystal_size_max 0.1
_exptl_crystal_size_mid 0.1
_exptl_crystal_size_min 0.1
_refine_diff_density_max 0.573
_refine_diff_density_min -0.486
_refine_ls_abs_structure_details 'Flack (1983), with how many Friedel pairs?'
_refine_ls_abs_structure_Flack -0.03(3)
_refine_ls_extinction_coef 0.0145(15)
_refine_ls_extinction_expression Fc^*^=kFc[1+0.001xFc^2^\l^3^/sin(2\q)]^-1/4^
_refine_ls_extinction_method 'SHELXL97 (Sheldrick, 2008)'
_refine_ls_goodness_of_fit_ref 0.917
_refine_ls_matrix_type full
_refine_ls_number_parameters 70
_refine_ls_number_reflns 657
_refine_ls_number_restraints 4
_refine_ls_restrained_S_all 0.914
_refine_ls_R_factor_all 0.0257
_refine_ls_R_factor_gt 0.0248
_refine_ls_shift/su_max 0.002
_refine_ls_shift/su_mean 0.000
_refine_ls_structure_factor_coef Fsqd
_refine_ls_weighting_details 'calc w = 1/[\s^2^(Fo^2^)+5.7579P] where P=(Fo^2^+2Fc^2^)/3'
_refine_ls_weighting_scheme calc
_refine_ls_wR_factor_gt 0.0589
_refine_ls_wR_factor_ref 0.0594
_reflns_number_gt 644
_reflns_number_total 657
_reflns_threshold_expression I>2\s(I)
_cod_data_source_file br2076.cif
_cod_data_source_block I
_cod_original_cell_volume 940.1(3)
_cod_database_code 2218901
_cod_database_fobs_code 2218901

loop_
_symmetry_equiv_pos_as_xyz
'x, y, z'
'-x+1/2, -y, z+1/2'
'x+1/2, -y+1/2, -z'
'-x, y+1/2, -z+1/2'
'z, x, y'
'y, z, x'
'-z+1/2, -x, y+1/2'
'-y, z+1/2, -x+1/2'
'z+1/2, -x+1/2, -y'
'-y+1/2, -z, x+1/2'
'-z, x+1/2, -y+1/2'
'y+1/2, -z+1/2, -x'

loop_
_atom_site_type_symbol
_atom_site_label
_atom_site_fract_x
_atom_site_fract_y
_atom_site_fract_z
_atom_site_U_iso_or_equiv
_atom_site_adp_type
_atom_site_calc_flag
_atom_site_refinement_flags
_atom_site_occupancy
Na Na1 0.9427(12) 0.9427(12) 0.9427(12) 0.0144(3) Uani d SP 0.4738(16)
Ba Ba1 0.92953(9) 0.92953(9) 0.92953(9) 0.0144(3) Uani d SP 0.5262(16)
Na Na2 0.6862(8) 0.6862(8) 0.6862(8) 0.0232(4) Uani d SP 0.5262(16)
Ba Ba2 0.70555(8) 0.70555(8) 0.70555(8) 0.0232(4) Uani d SP 0.4738(16)
Fe Fe1 0.35313(6) 0.85313(6) 0.64687(6) 0.0104(2) Uani d S 1
Fe Fe2 0.91362(6) 0.08638(6) 0.58638(6) 0.0101(2) Uani d S 1
P P 0.03742(10) 0.77099(11) 0.62578(10) 0.0068(2) Uani d . 1
O O1 0.9926(5) 0.9134(4) 0.6562(7) 0.0461(14) Uani d . 1
O O2 0.9463(5) 0.6999(6) 0.5243(5) 0.0440(13) Uani d . 1
O O3 0.1846(4) 0.7653(6) 0.5752(5) 0.0368(12) Uani d . 1
O O4A 0.0112(7) 0.6985(10) 0.7629(8) 0.0389(18) Uani d P 0.701(4)
O O4B 0.0527(17) 0.672(2) 0.738(2) 0.0389(18) Uani d P 0.299(4)

loop_
_atom_site_aniso_label
_atom_site_aniso_U_11
_atom_site_aniso_U_22
_atom_site_aniso_U_33
_atom_site_aniso_U_12
_atom_site_aniso_U_13
_atom_site_aniso_U_23
Na1 0.0144(3) 0.0144(3) 0.0144(3) -0.0019(3) -0.0019(3) -0.0019(3)
Ba1 0.0144(3) 0.0144(3) 0.0144(3) -0.0019(3) -0.0019(3) -0.0019(3)
Na2 0.0232(4) 0.0232(4) 0.0232(4) 0.0016(3) 0.0016(3) 0.0016(3)
Ba2 0.0232(4) 0.0232(4) 0.0232(4) 0.0016(3) 0.0016(3) 0.0016(3)
Fe1 0.0104(2) 0.0104(2) 0.0104(2) 0.0001(2) -0.0001(2) -0.0001(2)
Fe2 0.0101(2) 0.0101(2) 0.0101(2) 0.0024(2) 0.0024(2) -0.0024(2)
P 0.0066(4) 0.0073(4) 0.0064(4) -0.0005(3) -0.0028(3) 0.0010(3)
O1 0.045(3) 0.0170(19) 0.076(4) 0.0191(19) -0.015(3) -0.015(2)
O2 0.029(2) 0.061(3) 0.042(3) 0.003(2) -0.025(2) -0.031(2)
O3 0.0120(16) 0.063(3) 0.035(2) -0.0091(18) 0.0085(16) -0.023(2)
O4A 0.020(4) 0.066(5) 0.031(3) 0.020(3) 0.015(3) 0.040(3)
O4B 0.020(4) 0.066(5) 0.031(3) 0.020(3) 0.015(3) 0.040(3)

loop_
_atom_type_symbol
_atom_type_description
_atom_type_scat_dispersion_real
_atom_type_scat_dispersion_imag
_atom_type_scat_source
O O 0.0106 0.0060 'International Tables Vol C Tables 4.2.6.8 and 6.1.1.4'
Na Na 0.0362 0.0249 'International Tables Vol C Tables 4.2.6.8 and 6.1.1.4'
P P 0.1023 0.0942 'International Tables Vol C Tables 4.2.6.8 and 6.1.1.4'
Fe Fe 0.3463 0.8444 'International Tables Vol C Tables 4.2.6.8 and 6.1.1.4'
Ba Ba -0.3244 2.2819 'International Tables Vol C Tables 4.2.6.8 and 6.1.1.4'

loop_
_geom_angle_atom_site_label_1
_geom_angle_atom_site_label_2
_geom_angle_atom_site_label_3
_geom_angle_site_symmetry_1
_geom_angle_site_symmetry_3
_geom_angle
_geom_angle_publ_flag
O1 Na1 O1 6 . 94.9(5) ?
O1 Na1 O1 6 5 94.9(5) ?
O1 Na1 O1 . 5 94.9(5) ?
O1 Na1 O4B 6 12_566 58.0(4) ?
O1 Na1 O4B . 12_566 79.6(4) ?
O1 Na1 O4B 5 12_566 151.3(7) ?
O1 Na1 O4B 6 4_656 151.3(7) ?
O1 Na1 O4B . 4_656 58.0(4) ?
O1 Na1 O4B 5 4_656 79.6(4) ?
O4B Na1 O4B 12_566 4_656 118.89(19) ?
O1 Na1 O4B 6 7_665 79.6(4) ?
O1 Na1 O4B . 7_665 151.3(7) ?
O1 Na1 O4B 5 7_665 58.0(4) ?
O4B Na1 O4B 12_566 7_665 118.89(19) ?
O4B Na1 O4B 4_656 7_665 118.89(19) ?
O1 Na1 O4A 6 6_556 46.9(2) ?
O1 Na1 O4A . 6_556 107.0(6) ?
O1 Na1 O4A 5 6_556 49.5(3) ?
O1 Na1 O4A 6 1_655 49.5(3) ?
O1 Na1 O4A . 1_655 46.9(2) ?
O1 Na1 O4A 5 1_655 107.0(6) ?
O1 Na1 O4A 6 5_565 107.0(6) ?
O1 Na1 O4A . 5_565 49.5(3) ?
O1 Na1 O4A 5 5_565 46.9(2) ?
O4A Na1 O4A 6_556 5_565 81.1(5) ?
O4A Na1 O4A 1_655 5_565 81.1(5) ?
O1 Na1 O2 6 12_567 97.97(19) ?
O1 Na1 O2 . 12_567 104.0(2) ?
O1 Na1 O2 5 12_567 156.0(6) ?
O4B Na1 O2 4_656 12_567 97.9(6) ?
O4B Na1 O2 7_665 12_567 104.6(6) ?
O4A Na1 O2 6_556 12_567 134.2(2) ?
O4A Na1 O2 1_655 12_567 96.81(16) ?
O4A Na1 O2 5_565 12_567 144.2(3) ?
O1 Na1 O2 6 4_756 156.0(6) ?
O1 Na1 O2 . 4_756 97.97(19) ?
O1 Na1 O2 5 4_756 104.0(2) ?
O4B Na1 O2 12_566 4_756 104.6(6) ?
O4B Na1 O2 4_656 4_756 49.4(4) ?
O4B Na1 O2 7_665 4_756 97.9(6) ?
O4A Na1 O2 6_556 4_756 144.2(3) ?
O4A Na1 O2 1_655 4_756 134.2(2) ?
O4A Na1 O2 5_565 4_756 96.81(16) ?
O2 Na1 O2 12_567 4_756 59.2(4) ?
O1 Na1 O2 6 7_675 104.0(2) ?
O1 Na1 O2 . 7_675 156.0(6) ?
O1 Na1 O2 5 7_675 97.97(19) ?
O4B Na1 O2 12_566 7_675 97.9(6) ?
O4B Na1 O2 4_656 7_675 104.6(6) ?
O4A Na1 O2 6_556 7_675 96.81(16) ?
O4A Na1 O2 1_655 7_675 144.2(3) ?
O4A Na1 O2 5_565 7_675 134.2(2) ?
O2 Na1 O2 12_567 7_675 59.2(4) ?
O2 Na1 O2 4_756 7_675 59.2(4) ?
O1 Ba1 O1 6 . 100.10(14) ?
O1 Ba1 O1 6 5 100.10(14) ?
O1 Ba1 O1 . 5 100.10(14) ?
O1 Ba1 O4B 6 12_566 58.8(4) ?
O1 Ba1 O4B . 12_566 80.9(4) ?
O1 Ba1 O4B 5 12_566 158.5(4) ?
O1 Ba1 O4B 6 4_656 158.5(4) ?
O1 Ba1 O4B . 4_656 58.8(4) ?
O1 Ba1 O4B 5 4_656 80.9(4) ?
O4B Ba1 O4B 12_566 4_656 116.8(2) ?
O1 Ba1 O4B 6 7_665 80.9(4) ?
O1 Ba1 O4B . 7_665 158.5(4) ?
O1 Ba1 O4B 5 7_665 58.8(4) ?
O4B Ba1 O4B 12_566 7_665 116.8(2) ?
O4B Ba1 O4B 4_656 7_665 116.8(2) ?
O1 Ba1 O4A 6 6_556 49.19(16) ?
O1 Ba1 O4A . 6_556 114.25(19) ?
O1 Ba1 O4A 5 6_556 51.94(17) ?
O1 Ba1 O4A 6 1_655 51.94(17) ?
O1 Ba1 O4A . 1_655 49.19(16) ?
O1 Ba1 O4A 5 1_655 114.25(19) ?
O1 Ba1 O4A 6 5_565 114.25(19) ?
O1 Ba1 O4A . 5_565 51.94(17) ?
O1 Ba1 O4A 5 5_565 49.19(16) ?
O4A Ba1 O4A 6_556 5_565 86.1(2) ?
O4A Ba1 O4A 1_655 5_565 86.1(2) ?
O1 Ba1 O2 6 12_567 96.20(14) ?
O1 Ba1 O2 . 12_567 102.04(15) ?
O1 Ba1 O2 5 12_567 149.64(14) ?
O4B Ba1 O2 12_566 12_567 47.5(4) ?
O4B Ba1 O2 4_656 12_567 93.1(4) ?
O4B Ba1 O2 7_665 12_567 99.2(4) ?
O4A Ba1 O2 6_556 12_567 132.27(18) ?
O4A Ba1 O2 1_655 12_567 95.97(17) ?
O4A Ba1 O2 5_565 12_567 141.66(18) ?
O1 Ba1 O2 6 4_756 149.64(14) ?
O1 Ba1 O2 . 4_756 96.20(14) ?
O1 Ba1 O2 5 4_756 102.04(15) ?
O4B Ba1 O2 12_566 4_756 99.2(4) ?
O4B Ba1 O2 4_656 4_756 47.5(4) ?
O4B Ba1 O2 7_665 4_756 93.1(4) ?
O4A Ba1 O2 6_556 4_756 141.66(18) ?
O4A Ba1 O2 1_655 4_756 132.27(18) ?
O4A Ba1 O2 5_565 4_756 95.97(17) ?
O2 Ba1 O2 12_567 4_756 55.17(13) ?
O1 Ba1 O2 6 7_675 102.04(15) ?
O1 Ba1 O2 . 7_675 149.64(14) ?
O1 Ba1 O2 5 7_675 96.20(14) ?
O4B Ba1 O2 12_566 7_675 93.1(4) ?
O4B Ba1 O2 4_656 7_675 99.2(4) ?
O4B Ba1 O2 7_665 7_675 47.5(4) ?
O4A Ba1 O2 6_556 7_675 95.97(16) ?
O4A Ba1 O2 1_655 7_675 141.66(18) ?
O4A Ba1 O2 5_565 7_675 132.27(18) ?
O2 Ba1 O2 12_567 7_675 55.17(13) ?
O2 Ba1 O2 4_756 7_675 55.17(13) ?
O3 Na2 O3 10_665 11_656 100.1(3) ?
O3 Na2 O3 10_665 3_566 100.1(3) ?
O3 Na2 O3 11_656 3_566 100.1(3) ?
O3 Na2 O2 10_665 . 83.46(16) ?
O3 Na2 O2 11_656 . 158.5(4) ?
O3 Na2 O2 3_566 . 58.53(12) ?
O3 Na2 O2 10_665 6 58.53(12) ?
O3 Na2 O2 11_656 6 83.46(16) ?
O3 Na2 O2 3_566 6 158.5(4) ?
O2 Na2 O2 . 6 115.68(18) ?
O3 Na2 O2 10_665 5 158.5(4) ?
O3 Na2 O2 11_656 5 58.53(12) ?
O3 Na2 O2 3_566 5 83.46(16) ?
O2 Na2 O2 . 5 115.68(18) ?
O2 Na2 O2 6 5 115.68(18) ?
O3 Ba2 O3 10_665 11_656 92.09(15) ?
O3 Ba2 O3 10_665 3_566 92.09(15) ?
O3 Ba2 O3 11_656 3_566 92.09(15) ?
O3 Ba2 O2 10_665 5 148.54(14) ?
O3 Ba2 O2 11_656 5 57.63(12) ?
O3 Ba2 O2 3_566 5 81.64(14) ?
O3 Ba2 O2 10_665 . 81.64(14) ?
O3 Ba2 O2 11_656 . 148.54(14) ?
O3 Ba2 O2 3_566 . 57.63(12) ?
O2 Ba2 O2 5 . 118.95(3) ?
O3 Ba2 O2 10_665 6 57.63(12) ?
O3 Ba2 O2 11_656 6 81.64(14) ?
O3 Ba2 O2 3_566 6 148.54(14) ?
O2 Ba2 O2 5 6 118.95(3) ?
O2 Ba2 O2 . 6 118.95(3) ?
O3 Ba2 O4A 10_665 6_556 104.95(16) ?
O3 Ba2 O4A 11_656 6_556 83.7(2) ?
O3 Ba2 O4A 3_566 6_556 162.54(16) ?
O2 Ba2 O4A 5 6_556 81.80(17) ?
O2 Ba2 O4A . 6_556 127.8(2) ?
O2 Ba2 O4A 6 6_556 47.59(16) ?
O3 Ba2 O4A 10_665 1_655 83.7(2) ?
O3 Ba2 O4A 11_656 1_655 162.54(16) ?
O3 Ba2 O4A 3_566 1_655 104.95(16) ?
O2 Ba2 O4A 5 1_655 127.8(2) ?
O2 Ba2 O4A . 1_655 47.59(16) ?
O2 Ba2 O4A 6 1_655 81.80(17) ?
O4A Ba2 O4A 6_556 1_655 81.1(3) ?
O3 Ba2 O4A 10_665 5_565 162.54(17) ?
O3 Ba2 O4A 11_656 5_565 104.95(16) ?
O3 Ba2 O4A 3_566 5_565 83.7(2) ?
O2 Ba2 O4A 5 5_565 47.59(16) ?
O2 Ba2 O4A . 5_565 81.80(17) ?
O2 Ba2 O4A 6 5_565 127.8(2) ?
O4A Ba2 O4A 6_556 5_565 81.1(3) ?
O4A Ba2 O4A 1_655 5_565 81.1(3) ?
O2 Fe1 O2 5 3_466 87.3(2) ?
O2 Fe1 O2 5 8_656 87.3(2) ?
O2 Fe1 O2 3_466 8_656 87.3(2) ?
O2 Fe1 O3 5 11_656 88.26(18) ?
O2 Fe1 O3 3_466 11_656 89.2(2) ?
O2 Fe1 O3 8_656 11_656 174.5(2) ?
O2 Fe1 O3 5 . 174.5(2) ?
O2 Fe1 O3 3_466 . 88.26(18) ?
O2 Fe1 O3 8_656 . 89.2(2) ?
O3 Fe1 O3 11_656 . 95.0(2) ?
O2 Fe1 O3 5 12_466 89.2(2) ?
O2 Fe1 O3 3_466 12_466 174.5(2) ?
O2 Fe1 O3 8_656 12_466 88.26(18) ?
O3 Fe1 O3 11_656 12_466 95.0(2) ?
O3 Fe1 O3 . 12_466 95.0(2) ?
O4B Fe2 O4B 4_646 5 80.8(9) ?
O4B Fe2 O4B 4_646 10_665 80.8(9) ?
O4B Fe2 O4B 5 10_665 80.8(9) ?
O4B Fe2 O1 4_646 7_664 169.5(6) ?
O4B Fe2 O1 5 7_664 89.8(8) yes
O4B Fe2 O1 10_665 7_664 93.0(5) ?
O4B Fe2 O1 4_646 8_746 93.0(5) ?
O4B Fe2 O1 5 8_746 169.5(6) ?
O4B Fe2 O1 10_665 8_746 89.8(8) ?
O1 Fe2 O1 7_664 8_746 95.5(3) ?
O4B Fe2 O1 4_646 1_545 89.8(8) ?
O4B Fe2 O1 5 1_545 93.0(5) ?
O4B Fe2 O1 10_665 1_545 169.5(6) ?
O1 Fe2 O1 7_664 1_545 95.5(3) ?
O1 Fe2 O1 8_746 1_545 95.5(3) ?
O1 Fe2 O4A 7_664 4_646 168.6(3) ?
O1 Fe2 O4A 8_746 4_646 77.4(3) ?
O1 Fe2 O4A 1_545 4_646 94.1(3) ?
O4B Fe2 O4A 4_646 5 78.2(6) ?
O4B Fe2 O4A 5 5 15.9(5) ?
O4B Fe2 O4A 10_665 5 95.9(8) ?
O1 Fe2 O4A 7_664 5 94.1(3) ?
O1 Fe2 O4A 8_746 5 168.6(3) ?
O1 Fe2 O4A 1_545 5 77.4(3) ?
O4A Fe2 O4A 4_646 5 94.0(3) ?
O1 Fe2 O4A 7_664 10_665 77.4(3) ?
O1 Fe2 O4A 8_746 10_665 94.1(3) ?
O1 Fe2 O4A 1_545 10_665 168.6(3) ?
O4A Fe2 O4A 4_646 10_665 94.0(3) ?
O4A Fe2 O4A 5 10_665 94.0(3) ?
O4B P O1 . 1_455 119.9(10) ?
O4B P O2 . 1_455 104.3(11) ?
O1 P O2 1_455 1_455 112.9(3) ?
O4B P O3 . . 97.0(6) ?
O1 P O3 1_455 . 112.2(3) ?
O2 P O3 1_455 . 109.2(3) ?
O4B P O4A . . 20.6(6) ?
O1 P O4A 1_455 . 102.0(4) ?
O2 P O4A 1_455 . 105.3(4) ?
O3 P O4A . . 115.1(3) yes

loop_
_geom_bond_atom_site_label_1
_geom_bond_atom_site_label_2
_geom_bond_site_symmetry_2
_geom_bond_distance
Na1 O1 6 2.864(12)
Na1 O1 . 2.864(12)
Na1 O1 5 2.864(12)
Na1 O4B 12_566 2.86(3)
Na1 O4B 4_656 2.86(3)
Na1 O4B 7_665 2.86(3)
Na1 O4A 6_556 3.045(17)
Na1 O4A 1_655 3.045(17)
Na1 O4A 5_565 3.045(17)
Na1 O2 12_567 2.763(17)
Na1 O2 4_756 2.763(17)
Na1 O2 7_675 2.763(17)
Ba1 O1 6 2.753(7)
Ba1 O1 . 2.753(7)
Ba1 O1 5 2.753(7)
Ba1 O4B 12_566 2.89(3)
Ba1 O4B 4_656 2.89(3)
Ba1 O4B 7_665 2.89(3)
Ba1 O4A 6_556 2.902(10)
Ba1 O4A 1_655 2.902(10)
Ba1 O4A 5_565 2.902(10)
Ba1 O2 12_567 2.950(6)
Ba1 O2 4_756 2.950(6)
Ba1 O2 7_675 2.950(6)
Na2 O3 10_665 2.604(8)
Na2 O3 11_656 2.604(8)
Na2 O3 3_566 2.604(8)
Na2 O2 . 3.004(6)
Na2 O2 6 3.004(6)
Na2 O2 5 3.004(6)
Ba2 O3 10_665 2.772(5)
Ba2 O3 11_656 2.772(5)
Ba2 O3 3_566 2.772(5)
Ba2 O2 5 2.952(5)
Ba2 O2 . 2.952(5)
Ba2 O2 6 2.952(5)
Ba2 O4A 6_556 3.047(7)
Ba2 O4A 1_655 3.047(7)
Ba2 O4A 5_565 3.047(7)
Fe1 O2 5 1.979(4)
Fe1 O2 3_466 1.979(4)
Fe1 O2 8_656 1.979(4)
Fe1 O3 11_656 1.990(4)
Fe1 O3 . 1.990(4)
Fe1 O3 12_466 1.990(4)
Fe1 Ba1 2_674 3.6878(19)
Fe1 Ba2 4_656 3.7867(6)
Fe1 Ba2 3_466 3.7867(6)
Fe2 O4B 4_646 1.946(18)
Fe2 O4B 5 1.946(18)
Fe2 O4B 10_665 1.946(18)
Fe2 O1 7_664 1.984(5)
Fe2 O1 8_746 1.984(5)
Fe2 O1 1_545 1.984(5)
Fe2 O4A 4_646 1.982(7)
Fe2 O4A 5 1.982(7)
Fe2 O4A 10_665 1.982(7)
P O4B . 1.470(18)
P O1 1_455 1.493(4)
P O2 1_455 1.506(4)
P O3 . 1.526(4)
P O4A . 1.541(7)
